data_7122019
loop_
_publ_author_name
'Li, Jin-Shan'
'Liu, Yong-Jie'
'Li, Shen'
'Ma, Jun-An'

_publ_section_title
;
 Chiral phosphoric acid-catalyzed direct asymmetric mannich reaction of
 cyclic C-acylimines with simple ketones: facile access to C2-quaternary
 indolin-3-ones.
;
_journal_issue 66
_journal_name_full 'Chemical communications (Cambridge, England)'
_journal_page_first 9151
_journal_page_last 9154
_journal_paper_doi 10.1039/c8cc05125a
_journal_volume 54
_journal_year 2018
_chemical_formula_moiety 'C22 H14 Br N O2, C H Cl3'
_chemical_formula_sum 'C23 H15 Br Cl3 N O2'
_chemical_formula_weight 523.61
_chemical_name_systematic (1S,7aS)-1-(4-bromobenzoyl)-7a-phenyl-1H-azirino[1,2-a]indol-7(7aH)-one
_space_group_IT_number 2
_space_group_name_Hall '-P 1'
_space_group_name_H-M_alt 'P -1'
_symmetry_cell_setting triclinic
_symmetry_space_group_name_Hall '-P 1'
_symmetry_space_group_name_H-M 'P -1'
_atom_sites_solution_hydrogens geom
_atom_sites_solution_primary direct
_atom_sites_solution_secondary difmap
_audit_creation_method SHELXL-97
_audit_update_record
;
2018-01-26 deposited with the CCDC.
2018-07-24 downloaded from the CCDC.
;
_cell_angle_alpha 102.790(2)
_cell_angle_beta 98.700(2)
_cell_angle_gamma 103.152(2)
_cell_formula_units_Z 2
_cell_length_a 9.9551(9)
_cell_length_b 10.2283(9)
_cell_length_c 11.7216(9)
_cell_measurement_reflns_used 8285
_cell_measurement_temperature 296(2)
_cell_measurement_theta_max 26.41
_cell_measurement_theta_min 2.51
_cell_volume 1107.55(16)
_computing_cell_refinement 'Bruker SAINT'
_computing_data_collection 'Bruker APEX2'
_computing_data_reduction 'Bruker SAINT'
_computing_molecular_graphics 'Bruker SHELXTL'
_computing_publication_material 'Bruker SHELXTL'
_computing_structure_refinement 'SHELXL-2014 (Sheldrick 2014)'
_computing_structure_solution 'SHELXS-97 (Sheldrick 2008)'
_diffrn_ambient_temperature 296(2)
_diffrn_measured_fraction_theta_full 0.996
_diffrn_measured_fraction_theta_max 0.996
_diffrn_measurement_device_type 'Bruker APEX-II CCD'
_diffrn_measurement_method '\f and \w scans'
_diffrn_radiation_monochromator graphite
_diffrn_radiation_source 'fine-focus sealed tube'
_diffrn_radiation_type MoK\a
_diffrn_radiation_wavelength 0.71073
_diffrn_reflns_av_R_equivalents 0.0469
_diffrn_reflns_av_sigmaI/netI 0.0341
_diffrn_reflns_limit_h_max 11
_diffrn_reflns_limit_h_min -11
_diffrn_reflns_limit_k_max 12
_diffrn_reflns_limit_k_min -12
_diffrn_reflns_limit_l_max 13
_diffrn_reflns_limit_l_min -13
_diffrn_reflns_number 19987
_diffrn_reflns_theta_full 25.00
_diffrn_reflns_theta_max 25.00
_diffrn_reflns_theta_min 2.40
_exptl_absorpt_coefficient_mu 2.238
_exptl_absorpt_correction_T_max 29.44
_exptl_absorpt_correction_T_min 2.85
_exptl_absorpt_correction_type multi-scan
_exptl_crystal_colour Yellow
_exptl_crystal_density_diffrn 1.570
_exptl_crystal_density_method 'not measured'
_exptl_crystal_description Block
_exptl_crystal_F_000 524
_exptl_crystal_recrystallization_method 'Re-crystallisation from solvent: CHCl3'
_exptl_crystal_size_max 0.45
_exptl_crystal_size_mid 0.34
_exptl_crystal_size_min 0.24
_refine_diff_density_max 0.565
_refine_diff_density_min -0.526
_refine_diff_density_rms 0.064
_refine_ls_extinction_method none
_refine_ls_goodness_of_fit_ref 0.931
_refine_ls_hydrogen_treatment constr
_refine_ls_matrix_type full
_refine_ls_number_parameters 271
_refine_ls_number_reflns 3879
_refine_ls_number_restraints 0
_refine_ls_restrained_S_all 0.931
_refine_ls_R_factor_all 0.0509
_refine_ls_R_factor_gt 0.0380
_refine_ls_shift/su_max 0.001
_refine_ls_shift/su_mean 0.000
_refine_ls_structure_factor_coef Fsqd
_refine_ls_weighting_details 'calc w=1/[\s^2^(Fo^2^)+(0.1000P)^2^+0.0000P] where P=(Fo^2^+2Fc^2^)/3'
_refine_ls_weighting_scheme calc
_refine_ls_wR_factor_gt 0.1136
_refine_ls_wR_factor_ref 0.1217
_reflns_number_gt 3224
_reflns_number_total 3879
_reflns_threshold_expression >2sigma(I)
_cod_data_source_file c8cc05125a2.cif
_cod_data_source_block t
_cod_depositor_comments
;
The following automatic conversions were performed:

'_symmetry_cell_setting' value 'Triclinic' changed to 'triclinic'
according to
/home/data/users/saulius/crontab/automatic-downloads/rss-feeds/RSC/lib/dictionaries/cif_core.dic
dictionary named 'cif_core.dic' version 2.4.2 from 2011-04-26.

'_exptl_absorpt_correction_type' value 'Multi-scan' changed to
'multi-scan' according to
/home/data/users/saulius/crontab/automatic-downloads/rss-feeds/RSC/lib/dictionaries/cif_core.dic
dictionary named 'cif_core.dic' version 2.4.2 from 2011-04-26.

Automatic conversion script
Id: cif_fix_values 4973 2017-02-22 13:04:09Z antanas 

 Adding full bibliography for 7122019.cif.
;
_cod_database_code 7122019

loop_
_symmetry_equiv_pos_as_xyz
'x, y, z'
'-x, -y, -z'

loop_
_atom_site_label
_atom_site_type_symbol
_atom_site_fract_x
_atom_site_fract_y
_atom_site_fract_z
_atom_site_U_iso_or_equiv
_atom_site_adp_type
_atom_site_occupancy
_atom_site_symmetry_multiplicity
_atom_site_calc_flag
_atom_site_refinement_flags
Br1 Br 0.18268(3) 0.60093(3) 0.35819(3) 0.04541(16) Uani 1 1 d .
Cl2 Cl 0.21111(11) 0.16458(13) 1.08613(10) 0.0725(3) Uani 1 1 d .
Cl1 Cl 0.51101(12) 0.24496(14) 1.15408(11) 0.0835(4) Uani 1 1 d .
Cl3 Cl 0.36529(17) 0.44512(11) 1.10625(11) 0.0898(4) Uani 1 1 d .
O2 O 0.2755(2) 0.2843(2) 0.80754(18) 0.0370(5) Uani 1 1 d .
C3 C 0.2339(3) 0.5062(3) 0.4721(2) 0.0292(6) Uani 1 1 d .
C4 C 0.3190(3) 0.4179(3) 0.4483(3) 0.0325(6) Uani 1 1 d .
H4A H 0.3515 0.4062 0.3774 0.039 Uiso 1 1 calc R
N1 N 0.5108(2) 0.1782(2) 0.8262(2) 0.0291(5) Uani 1 1 d .
C7 C 0.3401(3) 0.2909(3) 0.7280(2) 0.0282(6) Uani 1 1 d .
C1 C 0.2195(3) 0.4537(3) 0.6578(3) 0.0334(7) Uani 1 1 d .
H1A H 0.1851 0.4648 0.7278 0.040 Uiso 1 1 calc R
C5 C 0.3548(3) 0.3478(3) 0.5304(2) 0.0307(6) Uani 1 1 d .
H5A H 0.4125 0.2889 0.5152 0.037 Uiso 1 1 calc R
O1 O 0.5064(3) -0.1001(3) 0.5772(2) 0.0551(7) Uani 1 1 d .
C18 C 0.2898(3) -0.0172(3) 0.7119(3) 0.0300(6) Uani 1 1 d .
C17 C 0.4327(3) 0.0705(3) 0.7160(2) 0.0272(6) Uani 1 1 d .
C24 C 0.3657(3) 0.2704(3) 1.0671(3) 0.0402(7) Uani 1 1 d .
H24A H 0.3714 0.2437 0.9828 0.048 Uiso 1 1 calc R
C19 C 0.2544(3) -0.0534(3) 0.8115(3) 0.0359(7) Uani 1 1 d .
H19A H 0.3210 -0.0225 0.8833 0.043 Uiso 1 1 calc R
C15 C 0.6758(3) 0.0785(3) 0.7387(3) 0.0400(8) Uani 1 1 d .
C8 C 0.4589(3) 0.2231(3) 0.7193(2) 0.0285(6) Uani 1 1 d .
H8A H 0.5298 0.2602 0.6767 0.034 Uiso 1 1 calc R
C6 C 0.3055(3) 0.3641(3) 0.6365(2) 0.0255(6) Uani 1 1 d .
C9 C 0.6573(3) 0.1793(3) 0.8310(3) 0.0356(7) Uani 1 1 d .
C2 C 0.1851(3) 0.5253(3) 0.5768(3) 0.0364(7) Uani 1 1 d .
H2A H 0.1294 0.5861 0.5924 0.044 Uiso 1 1 calc R
C16 C 0.5369(3) 0.0004(3) 0.6618(3) 0.0371(7) Uani 1 1 d .
C10 C 0.7704(3) 0.2710(4) 0.9155(3) 0.0496(9) Uani 1 1 d .
H10A H 0.7582 0.3384 0.9778 0.060 Uiso 1 1 calc R
C23 C 0.1899(4) -0.0650(3) 0.6055(3) 0.0469(8) Uani 1 1 d .
H23A H 0.2119 -0.0420 0.5368 0.056 Uiso 1 1 calc R
C13 C 0.8096(4) 0.0655(5) 0.7288(4) 0.0577(10) Uani 1 1 d .
H13A H 0.8216 -0.0034 0.6677 0.069 Uiso 1 1 calc R
C21 C 0.0224(4) -0.1813(4) 0.7017(4) 0.0553(10) Uani 1 1 d .
H21A H -0.0675 -0.2353 0.6987 0.066 Uiso 1 1 calc R
C20 C 0.1215(4) -0.1351(3) 0.8070(4) 0.0504(9) Uani 1 1 d .
H20A H 0.0992 -0.1588 0.8754 0.060 Uiso 1 1 calc R
C12 C 0.9226(4) 0.1559(5) 0.8106(5) 0.0725(14) Uani 1 1 d .
H12A H 1.0133 0.1499 0.8048 0.087 Uiso 1 1 calc R
C11 C 0.9039(4) 0.2576(5) 0.9030(4) 0.0680(13) Uani 1 1 d .
H11A H 0.9828 0.3182 0.9580 0.082 Uiso 1 1 calc R
C22 C 0.0559(4) -0.1479(4) 0.6018(4) 0.0587(11) Uani 1 1 d .
H22A H -0.0111 -0.1805 0.5302 0.070 Uiso 1 1 calc R

loop_
_atom_site_aniso_label
_atom_site_aniso_U_11
_atom_site_aniso_U_22
_atom_site_aniso_U_33
_atom_site_aniso_U_23
_atom_site_aniso_U_13
_atom_site_aniso_U_12
Br1 0.0410(2) 0.0572(2) 0.0553(2) 0.03712(18) 0.01539(16) 0.02240(16)
Cl2 0.0531(6) 0.1001(8) 0.0698(6) 0.0350(6) 0.0231(5) 0.0133(6)
Cl1 0.0555(7) 0.1089(9) 0.0918(8) 0.0386(7) -0.0035(6) 0.0344(6)
Cl3 0.1476(13) 0.0506(6) 0.0718(7) 0.0048(5) 0.0122(7) 0.0464(7)
O2 0.0325(11) 0.0485(13) 0.0441(12) 0.0230(10) 0.0176(10) 0.0220(10)
C3 0.0240(14) 0.0290(14) 0.0360(14) 0.0140(12) 0.0018(12) 0.0074(11)
C4 0.0274(15) 0.0393(16) 0.0342(15) 0.0117(13) 0.0096(12) 0.0118(12)
N1 0.0215(12) 0.0322(12) 0.0375(13) 0.0130(10) 0.0057(10) 0.0115(10)
C7 0.0216(14) 0.0260(14) 0.0368(15) 0.0088(12) 0.0040(12) 0.0071(11)
C1 0.0306(16) 0.0386(16) 0.0379(15) 0.0113(13) 0.0104(12) 0.0202(13)
C5 0.0259(15) 0.0318(15) 0.0360(15) 0.0058(12) 0.0055(12) 0.0151(12)
O1 0.0742(18) 0.0569(15) 0.0521(14) 0.0122(12) 0.0268(13) 0.0462(14)
C18 0.0305(15) 0.0228(13) 0.0392(15) 0.0061(12) 0.0063(12) 0.0146(11)
C17 0.0283(15) 0.0298(14) 0.0309(14) 0.0117(11) 0.0094(11) 0.0171(12)
C24 0.0477(19) 0.0440(18) 0.0344(15) 0.0119(14) 0.0113(14) 0.0202(15)
C19 0.0284(16) 0.0365(16) 0.0468(17) 0.0148(14) 0.0102(13) 0.0114(13)
C15 0.0367(18) 0.0530(19) 0.0564(19) 0.0393(16) 0.0237(15) 0.0301(15)
C8 0.0252(14) 0.0327(15) 0.0366(15) 0.0176(12) 0.0100(11) 0.0149(12)
C6 0.0199(14) 0.0244(13) 0.0322(14) 0.0069(11) 0.0036(11) 0.0077(11)
C9 0.0227(15) 0.0441(17) 0.0529(18) 0.0327(15) 0.0085(13) 0.0148(13)
C2 0.0375(17) 0.0403(16) 0.0416(16) 0.0140(13) 0.0114(13) 0.0255(14)
C16 0.0429(18) 0.0462(18) 0.0411(16) 0.0239(15) 0.0198(14) 0.0301(15)
C10 0.0296(18) 0.054(2) 0.069(2) 0.0332(18) -0.0009(16) 0.0082(15)
C23 0.047(2) 0.050(2) 0.0404(17) 0.0035(15) 0.0009(15) 0.0217(16)
C13 0.039(2) 0.094(3) 0.083(3) 0.066(2) 0.036(2) 0.046(2)
C21 0.0332(19) 0.0376(19) 0.087(3) 0.0019(19) 0.0133(19) 0.0080(15)
C20 0.0374(19) 0.0443(19) 0.073(2) 0.0194(18) 0.0219(17) 0.0084(15)
C12 0.033(2) 0.112(4) 0.118(4) 0.088(3) 0.034(2) 0.042(2)
C11 0.0254(19) 0.083(3) 0.105(3) 0.064(3) -0.003(2) 0.0065(19)
C22 0.036(2) 0.050(2) 0.068(2) -0.0136(19) -0.0132(18) 0.0128(17)

loop_
_atom_type_symbol
_atom_type_description
_atom_type_scat_dispersion_real
_atom_type_scat_dispersion_imag
_atom_type_scat_source
C C 0.0033 0.0016 'International Tables Vol C Tables 4.2.6.8 and 6.1.1.4'
H H 0.0000 0.0000 'International Tables Vol C Tables 4.2.6.8 and 6.1.1.4'
N N 0.0061 0.0033 'International Tables Vol C Tables 4.2.6.8 and 6.1.1.4'
O O 0.0106 0.0060 'International Tables Vol C Tables 4.2.6.8 and 6.1.1.4'
Cl Cl 0.1484 0.1585 'International Tables Vol C Tables 4.2.6.8 and 6.1.1.4'
Br Br -0.2901 2.4595 'International Tables Vol C Tables 4.2.6.8 and 6.1.1.4'

loop_
_geom_angle_atom_site_label_1
_geom_angle_atom_site_label_2
_geom_angle_atom_site_label_3
_geom_angle
C2 C3 C4 121.2(3)
C2 C3 Br1 119.4(2)
C4 C3 Br1 119.3(2)
C5 C4 C3 119.3(3)
C9 N1 C17 104.7(2)
C9 N1 C8 108.7(2)
C17 N1 C8 61.53(17)
O2 C7 C6 121.9(2)
O2 C7 C8 120.5(3)
C6 C7 C8 117.6(2)
C6 C1 C2 120.9(3)
C4 C5 C6 120.6(2)
C19 C18 C23 118.8(3)
C19 C18 C17 121.4(3)
C23 C18 C17 119.8(3)
N1 C17 C8 59.79(17)
N1 C17 C18 119.9(2)
C8 C17 C18 121.6(2)
N1 C17 C16 108.3(2)
C8 C17 C16 114.4(2)
C18 C17 C16 118.6(2)
Cl2 C24 Cl1 109.35(18)
Cl2 C24 Cl3 110.60(18)
Cl1 C24 Cl3 110.55(18)
C20 C19 C18 121.1(3)
C13 C15 C9 121.0(3)
C13 C15 C16 130.3(3)
C9 C15 C16 108.7(3)
N1 C8 C17 58.67(17)
N1 C8 C7 115.7(2)
C17 C8 C7 119.4(2)
C1 C6 C5 118.7(3)
C1 C6 C7 118.3(2)
C5 C6 C7 123.0(2)
C15 C9 C10 121.5(3)
C15 C9 N1 113.2(3)
C10 C9 N1 125.2(3)
C3 C2 C1 119.2(3)
O1 C16 C15 129.6(3)
O1 C16 C17 125.6(3)
C15 C16 C17 104.8(2)
C9 C10 C11 116.6(4)
C18 C23 C22 119.7(4)
C15 C13 C12 118.3(4)
C20 C21 C22 119.9(3)
C19 C20 C21 119.9(4)
C11 C12 C13 120.6(3)
C12 C11 C10 121.9(4)
C21 C22 C23 120.6(3)

loop_
_geom_bond_atom_site_label_1
_geom_bond_atom_site_label_2
_geom_bond_distance
Br1 C3 1.891(3)
Cl2 C24 1.744(3)
Cl1 C24 1.744(3)
Cl3 C24 1.746(3)
O2 C7 1.215(3)
C3 C2 1.378(4)
C3 C4 1.385(4)
C4 C5 1.374(4)
N1 C9 1.448(4)
N1 C17 1.471(4)
N1 C8 1.488(3)
C7 C6 1.481(4)
C7 C8 1.506(4)
C1 C6 1.398(4)
C1 C2 1.371(4)
C5 C6 1.394(4)
O1 C16 1.204(4)
C18 C19 1.372(4)
C18 C23 1.384(4)
C18 C17 1.487(4)
C17 C8 1.513(4)
C17 C16 1.526(4)
C19 C20 1.381(5)
C15 C13 1.388(4)
C15 C9 1.386(4)
C15 C16 1.471(5)
C9 C10 1.378(5)
C10 C11 1.393(6)
C23 C22 1.398(5)
C13 C12 1.360(6)
C21 C20 1.372(5)
C21 C22 1.357(6)
C12 C11 1.393(7)
